data_4075897
loop_
_publ_author_name
'Janas, Zofia'
'Jerzykiewicz, Lucjan B.'
'Sobota, Piotr'
'Szczegot, Krzysztof'

_publ_section_title
;
 Homo- and Heterometallic Aluminum and Titanium Complexes of Tridentate
 (OSO) Ligand:&#x00A0; Synthesis, Structure, and Catalytic Activity
;
_journal_issue 16
_journal_name_full Organometallics
_journal_page_first 3987
_journal_paper_doi 10.1021/om050271o
_journal_volume 24
_journal_year 2005
_chemical_compound_source 'see text'
_chemical_formula_moiety 'C58 H86 Al2 O4 S2 '
_chemical_formula_sum 'C58 H86 Al2 O4 S2'
_chemical_formula_weight 965.41
_chemical_name_systematic ' ?'
_space_group_IT_number 2
_symmetry_cell_setting triclinic
_symmetry_Int_Tables_number 2
_symmetry_space_group_name_Hall '-P 1'
_symmetry_space_group_name_H-M 'P -1'
_atom_sites_solution_hydrogens geom
_atom_sites_solution_primary direct
_atom_sites_solution_secondary difmap
_cell_angle_alpha 96.15(3)
_cell_angle_beta 105.97(3)
_cell_angle_gamma 111.14(3)
_cell_formula_units_Z 1
_cell_length_a 11.294(5)
_cell_length_b 12.976(5)
_cell_length_c 13.286(5)
_cell_measurement_reflns_used 15482
_cell_measurement_temperature 100
_cell_measurement_theta_max 26
_cell_measurement_theta_min 2
_cell_volume 1699.1(13)
_computing_cell_refinement 'CrysAlis RED (Oxford Diffraction, 2001)'
_computing_data_collection 'CrysAlis CCD (Oxford Diffraction, 2001)'
_computing_data_reduction 'CrysAlis RED'
_computing_molecular_graphics 'SHELXTL-NT (Bruker, 1999)'
_computing_publication_material 'SHELXTL-NT (Bruker, 1999)'
_computing_structure_refinement 'CRYSTALS (Watkin et al., 2003)'
_computing_structure_solution 'SHELXTL-NT (Bruker, 1999)'
_diffrn_ambient_temperature 100
_diffrn_measured_fraction_theta_full 0.997
_diffrn_measured_fraction_theta_max 0.918
_diffrn_measurement_device_type 'Kuma KM-4 CCD'
_diffrn_measurement_method '\w scan'
_diffrn_radiation_monochromator graphite
_diffrn_radiation_probe x-ray
_diffrn_radiation_source 'fine-focus sealed tube'
_diffrn_radiation_type MoK\a
_diffrn_radiation_wavelength 0.71073
_diffrn_reflns_av_R_equivalents 0.0400
_diffrn_reflns_limit_h_max 14
_diffrn_reflns_limit_h_min -15
_diffrn_reflns_limit_k_max 17
_diffrn_reflns_limit_k_min -16
_diffrn_reflns_limit_l_max 17
_diffrn_reflns_limit_l_min -17
_diffrn_reflns_number 21840
_diffrn_reflns_reduction_process ' ?'
_diffrn_reflns_theta_full 26.77
_diffrn_reflns_theta_max 28.48
_diffrn_reflns_theta_min 3.03
_exptl_absorpt_coefficient_mu 0.140
_exptl_absorpt_correction_T_max 1.00
_exptl_absorpt_correction_T_min 1.00
_exptl_absorpt_correction_type none
_exptl_crystal_colour 'colorless '
_exptl_crystal_density_diffrn 0.943
_exptl_crystal_density_method 'Not Measured'
_exptl_crystal_description plate
_exptl_crystal_F_000 524
_exptl_crystal_size_max 0.321
_exptl_crystal_size_mid 0.133
_exptl_crystal_size_min 0.040
_refine_diff_density_max 0.440
_refine_diff_density_min -0.700
_refine_ls_abs_structure_Flack 0
_refine_ls_extinction_method none
_refine_ls_goodness_of_fit_ref 1.187
_refine_ls_hydrogen_treatment constr
_refine_ls_matrix_type full
_refine_ls_number_parameters 298
_refine_ls_number_reflns 2961
_refine_ls_number_restraints 0
_refine_ls_R_factor_all 0.1605
_refine_ls_R_factor_gt 0.0644
_refine_ls_shift/su_max 0.000
_refine_ls_structure_factor_coef F
_refine_ls_weighting_details ' 43.8 -10.4 24.7 20.1 3.70'
_refine_ls_weighting_scheme calc
_refine_ls_wR_factor_gt 0.0590
_refine_ls_wR_factor_ref 0.0699
_reflns_number_gt 2961
_reflns_number_total 11536
_reflns_threshold_expression i>2.00u(i)
_cod_data_source_file om050271osi20050411_033007.cif
_cod_data_source_block C58H86Al2O4S2
_cod_depositor_comments
;
The following automatic conversions were performed:

'_symmetry_cell_setting' value 'Triclinic' changed to 'triclinic'
according to /home/saulius/struct/CIF-dictionaries/cif_core.dic
dictionary named 'cif_core.dic' version 2.4.1 from 2010-06-29.

Automatic conversion script
Id: cif_fix_values 1715 2011-07-08 13:25:40Z adriana 
;
_cod_original_formula_sum 'C58 H86 Al2 O4 S2 '
_cod_database_code 4075897

loop_
_symmetry_equiv_pos_as_xyz
x,y,z
-x,-y,-z

loop_
_atom_site_aniso_label
_atom_site_aniso_U_11
_atom_site_aniso_U_22
_atom_site_aniso_U_33
_atom_site_aniso_U_23
_atom_site_aniso_U_13
_atom_site_aniso_U_12
S1 0.0125(5) 0.0117(5) 0.0121(5) 0.0019(4) 0.0038(4) 0.0042(4)
Al1 0.0157(7) 0.0132(7) 0.0177(7) 0.0003(5) 0.0049(5) 0.0057(6)
O11 0.0192(15) 0.0213(15) 0.0199(16) 0.0003(12) 0.0029(12) 0.0119(13)
O21 0.0127(14) 0.0183(15) 0.0171(15) -0.0026(12) 0.0045(12) 0.0058(12)
C1 0.054(4) 0.023(2) 0.042(3) 0.020(2) 0.018(3) 0.014(2)
C11 0.0118(19) 0.0098(18) 0.0152(19) -0.0013(14) -0.0009(15) 0.0044(15)
C12 0.018(2) 0.013(2) 0.017(2) 0.0002(16) 0.0042(17) 0.0090(17)
C13 0.015(2) 0.016(2) 0.023(2) 0.0031(17) 0.0027(18) 0.0061(18)
C14 0.019(2) 0.018(2) 0.015(2) 0.0020(17) 0.0047(17) 0.0054(18)
C15 0.013(2) 0.015(2) 0.015(2) 0.0005(16) 0.0041(16) 0.0050(17)
C16 0.014(2) 0.016(2) 0.020(2) 0.0062(17) 0.0064(17) 0.0060(17)
C21 0.016(2) 0.015(2) 0.014(2) -0.0011(16) 0.0021(17) 0.0017(17)
C22 0.0082(19) 0.0147(19) 0.018(2) 0.0017(16) 0.0008(16) 0.0024(16)
C23 0.016(2) 0.022(2) 0.019(2) 0.0015(17) 0.0065(17) 0.0073(18)
C24 0.019(2) 0.029(2) 0.014(2) 0.0031(17) 0.0042(17) 0.0090(19)
C25 0.010(2) 0.017(2) 0.018(2) -0.0024(16) 0.0003(16) 0.0003(17)
C26 0.014(2) 0.0171(19) 0.0090(18) -0.0002(15) 0.0038(15) 0.0037(16)
C151 0.020(2) 0.015(2) 0.014(2) -0.0009(16) 0.0055(17) 0.0058(17)
C152 0.014(2) 0.022(2) 0.023(2) -0.0048(18) 0.0025(18) 0.0075(18)
C153 0.027(3) 0.033(3) 0.032(3) 0.011(2) 0.008(2) 0.015(2)
C154 0.022(2) 0.020(2) 0.026(2) 0.0007(18) 0.0111(19) 0.0011(18)
C155 0.028(2) 0.019(2) 0.018(2) -0.0013(17) 0.0089(18) 0.0075(19)
C156 0.039(3) 0.051(3) 0.028(3) 0.013(2) 0.018(2) 0.029(3)
C157 0.060(4) 0.024(3) 0.046(3) 0.012(2) 0.018(3) 0.018(3)
C158 0.043(3) 0.061(4) 0.051(4) 0.018(3) 0.008(3) 0.038(3)
C251 0.022(2) 0.016(2) 0.028(2) 0.0073(18) 0.0092(19) 0.0077(18)
C252 0.023(2) 0.022(2) 0.027(2) 0.0097(19) 0.0072(19) 0.0082(19)
C253 0.028(2) 0.026(2) 0.026(2) 0.010(2) 0.010(2) 0.010(2)
C254 0.025(3) 0.027(2) 0.033(3) 0.006(2) 0.003(2) 0.010(2)
C255 0.028(2) 0.030(2) 0.031(3) 0.010(2) 0.015(2) 0.017(2)
C256 0.022(2) 0.022(2) 0.025(2) 0.0050(19) 0.0003(19) 0.0004(19)
C257 0.047(3) 0.026(3) 0.039(3) 0.004(2) 0.009(3) 0.014(2)
C258 0.033(3) 0.036(3) 0.041(3) 0.018(2) 0.014(2) 0.002(2)

loop_
_atom_site_label
_atom_site_type_symbol
_atom_site_thermal_displace_type
_atom_site_fract_x
_atom_site_fract_y
_atom_site_fract_z
_atom_site_occupancy
_atom_site_U_iso_or_equiv
S1 S Uani 0.33584(10) 0.54890(8) 0.00767(8) 1.000 0.0125(3)
Al1 Al Uani 0.13325(13) 0.59581(10) 0.03513(10) 1.000 0.0160(4)
O11 O Uani 0.2240(3) 0.6073(2) 0.1699(2) 1.000 0.0202(9)
O21 O Uani 0.0411(3) 0.4491(2) -0.0491(2) 1.000 0.0169(8)
C1 C Uani 0.1574(6) 0.7211(4) -0.0268(4) 1.000 0.0387(18)
C11 C Uani 0.2219(4) 0.4247(3) -0.0941(3) 1.000 0.0138(11)
C12 C Uani 0.0833(4) 0.3897(3) -0.1129(3) 1.000 0.0159(12)
C13 C Uani -0.0081(4) 0.2963(4) -0.1964(4) 1.000 0.0190(12)
C14 C Uani 0.0410(4) 0.2398(4) -0.2592(3) 1.000 0.0184(12)
C15 C Uani 0.1785(4) 0.2718(3) -0.2416(3) 1.000 0.0149(12)
C16 C Uani 0.2681(4) 0.3668(3) -0.1575(3) 1.000 0.0164(12)
C21 C Uani 0.3472(4) 0.5016(3) 0.1305(3) 1.000 0.0174(12)
C22 C Uani 0.2943(4) 0.5444(3) 0.1989(3) 1.000 0.0153(11)
C23 C Uani 0.3137(4) 0.5173(4) 0.3004(3) 1.000 0.0193(12)
C24 C Uani 0.3795(4) 0.4481(4) 0.3273(3) 1.000 0.0214(12)
C25 C Uani 0.4298(4) 0.4010(3) 0.2572(3) 1.000 0.0181(12)
C26 C Uani 0.4152(4) 0.4318(3) 0.1587(3) 1.000 0.0145(11)
C151 C Uani 0.2325(4) 0.2089(4) -0.3085(3) 1.000 0.0172(12)
C152 C Uani 0.3323(4) 0.1675(4) -0.2358(4) 1.000 0.0213(12)
C153 C Uani 0.2913(5) 0.0764(4) -0.1724(4) 1.000 0.0300(17)
C154 C Uani 0.3137(5) 0.2929(4) -0.3638(4) 1.000 0.0246(12)
C155 C Uani 0.1187(5) 0.1118(4) -0.3995(3) 1.000 0.0225(12)
C156 C Uani 0.2123(5) 0.0993(5) -0.1015(4) 1.000 0.0343(17)
C157 C Uani 0.2093(6) -0.0454(4) -0.2455(5) 1.000 0.0427(19)
C158 C Uani 0.4238(6) 0.0774(6) -0.0976(5) 1.000 0.048(2)
C251 C Uani 0.4994(4) 0.3215(3) 0.2911(4) 1.000 0.0217(12)
C252 C Uani 0.4081(5) 0.2234(4) 0.3303(4) 1.000 0.0242(12)
C253 C Uani 0.2732(5) 0.1283(4) 0.2537(4) 1.000 0.0264(12)
C254 C Uani 0.6283(5) 0.3918(4) 0.3896(4) 1.000 0.0301(16)
C255 C Uani 0.5433(5) 0.2777(4) 0.2024(4) 1.000 0.0267(14)
C256 C Uani 0.1815(5) 0.1707(4) 0.1770(4) 1.000 0.0273(12)
C257 C Uani 0.2935(6) 0.0343(4) 0.1891(4) 1.000 0.0391(17)
C258 C Uani 0.1975(5) 0.0723(5) 0.3273(4) 1.000 0.0392(17)
H1521 H Uiso 0.37560 0.14050 -0.28450 1.000 0.0258
H1522 H Uiso 0.40440 0.23770 -0.18120 1.000 0.0258
H1541 H Uiso 0.34950 0.25440 -0.40960 1.000 0.0315
H1542 H Uiso 0.25280 0.32280 -0.41210 1.000 0.0315
H1543 H Uiso 0.39010 0.35910 -0.30910 1.000 0.0315
H1551 H Uiso 0.15870 0.07230 -0.44110 1.000 0.0272
H1552 H Uiso 0.06200 0.14130 -0.44880 1.000 0.0272
H1553 H Uiso 0.06090 0.05470 -0.36810 1.000 0.0272
H1561 H Uiso 0.18780 0.03620 -0.06220 1.000 0.0527
H1562 H Uiso 0.27040 0.17260 -0.04630 1.000 0.0527
H11 H Uiso 0.20940 0.79310 0.03060 1.000 0.0514
H1563 H Uiso 0.12840 0.10350 -0.14580 1.000 0.0527
H12 H Uiso 0.06780 0.71940 -0.06810 1.000 0.0514
H1571 H Uiso 0.18440 -0.10300 -0.20260 1.000 0.0534
H13 H Uiso 0.20900 0.71950 -0.07730 1.000 0.0514
H1572 H Uiso 0.26520 -0.06600 -0.28650 1.000 0.0534
H1573 H Uiso 0.12510 -0.05000 -0.30070 1.000 0.0534
H1581 H Uiso 0.40260 0.01740 -0.05480 1.000 0.0652
H1582 H Uiso 0.47670 0.05910 -0.14180 1.000 0.0652
H1583 H Uiso 0.47950 0.15280 -0.04770 1.000 0.0652
H2521 H Uiso 0.46630 0.18520 0.36440 1.000 0.0306
H2522 H Uiso 0.38570 0.26190 0.38840 1.000 0.0306
H2541 H Uiso 0.67540 0.34220 0.41430 1.000 0.0344
H2542 H Uiso 0.68940 0.45710 0.36990 1.000 0.0344
H2543 H Uiso 0.60230 0.42090 0.44990 1.000 0.0344
H2551 H Uiso 0.58830 0.22600 0.22880 1.000 0.0382
H2552 H Uiso 0.60950 0.34240 0.18580 1.000 0.0382
H2553 H Uiso 0.46360 0.23360 0.13680 1.000 0.0382
H2561 H Uiso 0.09570 0.10610 0.12870 1.000 0.0317
H2562 H Uiso 0.15660 0.22510 0.21850 1.000 0.0317
H2563 H Uiso 0.22890 0.21290 0.12970 1.000 0.0317
H2571 H Uiso 0.20630 -0.02540 0.13990 1.000 0.0482
H2572 H Uiso 0.34310 -0.00140 0.23910 1.000 0.0482
H2573 H Uiso 0.35150 0.06830 0.14420 1.000 0.0482
H2581 H Uiso 0.10710 0.00990 0.28340 1.000 0.0500
H2582 H Uiso 0.25070 0.04100 0.37770 1.000 0.0500
H2583 H Uiso 0.18000 0.13100 0.37180 1.000 0.0500
H131 H Uiso -0.10800 0.26960 -0.20990 1.000 0.0239
H141 H Uiso -0.02650 0.17400 -0.32030 1.000 0.0223
H161 H Uiso 0.36960 0.39500 -0.14180 1.000 0.0225
H231 H Uiso 0.27860 0.54890 0.35220 1.000 0.0243
H241 H Uiso 0.39390 0.43190 0.40200 1.000 0.0255
H261 H Uiso 0.45340 0.40320 0.10750 1.000 0.0186

loop_
_atom_type_symbol
_atom_type_description
_atom_type_scat_dispersion_real
_atom_type_scat_dispersion_imag
_atom_type_scat_source
S S 0.1246 0.1234 'International Tables Vol C Tables 4.2.6.8 and 6.1.1.4'
O O 0.0106 0.0060 'International Tables Vol C Tables 4.2.6.8 and 6.1.1.4'
Al Al 0.0645 0.0514 'International Tables Vol C Tables 4.2.6.8 and 6.1.1.4'
H H 0.0000 0.0000 'International Tables Vol C Tables 4.2.6.8 and 6.1.1.4'
C C 0.0033 0.0016 'International Tables Vol C Tables 4.2.6.8 and 6.1.1.4'

loop_
_geom_angle_atom_site_label_1
_geom_angle_atom_site_label_2
_geom_angle_atom_site_label_3
_geom_angle
_geom_angle_site_symmetry_1
_geom_angle_site_symmetry_3
_geom_angle_publ_flag
Al1 S1 C11 91.79(17) . . yes
Al1 S1 C21 86.11(16) . . yes
C11 S1 C21 104.06(18) . . yes
S1 Al1 O11 80.21(13) . . yes
S1 Al1 O21 78.59(13) . . yes
S1 Al1 C1 99.1(2) . . yes
S1 Al1 O21 151.62(11) . 2_565 yes
O11 Al1 O21 115.08(14) . . yes
O11 Al1 C1 122.5(2) . . yes
O11 Al1 O21 97.26(15) . 2_565 yes
O21 Al1 C1 121.07(19) . . yes
O21 Al1 O21 77.02(15) . 2_565 yes
O21 Al1 C1 105.8(2) 2_565 . yes
Al1 O11 C22 123.0(2) . . yes
Al1 O21 C12 128.9(3) . . yes
Al1 O21 Al1 102.99(17) . 2_565 yes
Al1 O21 C12 128.0(2) 2_565 . yes
S1 C11 C12 118.3(3) . . yes
S1 C11 C16 121.0(4) . . yes
C12 C11 C16 120.6(4) . . no
O21 C12 C11 119.1(3) . . yes
O21 C12 C13 121.7(4) . . yes
C11 C12 C13 119.2(4) . . no
C12 C13 C14 119.1(5) . . no
C13 C14 C15 123.0(4) . . no
C14 C15 C16 116.6(4) . . no
C14 C15 C151 123.2(4) . . no
C16 C15 C151 120.2(4) . . no
C11 C16 C15 121.5(4) . . no
S1 C21 C22 116.5(3) . . yes
S1 C21 C26 121.2(3) . . yes
C22 C21 C26 122.2(4) . . no
O11 C22 C21 122.1(3) . . yes
O11 C22 C23 120.4(4) . . yes
C21 C22 C23 117.5(4) . . no
C22 C23 C24 120.1(4) . . no
C23 C24 C25 123.0(4) . . no
C24 C25 C26 116.6(4) . . no
C24 C25 C251 120.5(4) . . no
C26 C25 C251 122.9(4) . . no
C21 C26 C25 120.6(4) . . no
H12 C1 H13 108.89 . . no
H11 C1 H13 108.86 . . no
Al1 C1 H12 110.06 . . no
Al1 C1 H13 109.77 . . no
Al1 C1 H11 110.02 . . no
H11 C1 H12 109.21 . . no
C14 C13 H131 121.02 . . no
C12 C13 H131 119.90 . . no
C13 C14 H141 117.91 . . no
C15 C14 H141 119.06 . . no
C11 C16 H161 118.39 . . no
C15 C16 H161 120.10 . . no
C24 C23 H231 120.81 . . no
C22 C23 H231 119.08 . . no
C25 C24 H241 118.95 . . no
C23 C24 H241 118.04 . . no
C21 C26 H261 120.00 . . no
C25 C26 H261 119.45 . . no
C15 C151 C155 112.1(4) . . no
C15 C151 C152 111.3(3) . . no
C15 C151 C154 108.3(4) . . no
C154 C151 C155 106.0(3) . . no
C152 C151 C154 106.8(4) . . no
C152 C151 C155 112.0(4) . . no
C151 C152 C153 124.3(4) . . no
C152 C153 C158 106.5(5) . . no
C152 C153 C156 113.6(4) . . no
C152 C153 C157 113.0(4) . . no
C157 C153 C158 106.7(5) . . no
C156 C153 C158 107.8(4) . . no
C156 C153 C157 108.9(5) . . no
C25 C251 C255 112.0(4) . . no
C25 C251 C254 107.4(3) . . no
C254 C251 C255 107.6(4) . . no
C252 C251 C254 106.4(4) . . no
C252 C251 C255 112.6(4) . . no
C25 C251 C252 110.6(4) . . no
C151 C152 H1521 105.41 . . no
C151 C152 H1522 105.56 . . no
C153 C152 H1521 106.93 . . no
C153 C152 H1522 106.14 . . no
C251 C252 C253 122.8(4) . . no
H1521 C152 H1522 107.65 . . no
C252 C253 C257 112.7(5) . . no
C252 C253 C258 105.7(4) . . no
C252 C253 C256 114.4(4) . . no
C256 C253 C258 107.4(5) . . no
C257 C253 C258 106.4(4) . . no
C256 C253 C257 109.7(4) . . no
C151 C154 H1541 110.71 . . no
C151 C154 H1542 109.81 . . no
C151 C154 H1543 110.64 . . no
H1541 C154 H1542 108.00 . . no
H1541 C154 H1543 109.53 . . no
H1542 C154 H1543 108.06 . . no
C151 C155 H1551 109.46 . . no
C151 C155 H1552 110.60 . . no
C151 C155 H1553 109.61 . . no
H1551 C155 H1552 109.47 . . no
H1551 C155 H1553 108.22 . . no
H1552 C155 H1553 109.44 . . no
C153 C156 H1561 109.78 . . no
C153 C156 H1562 109.45 . . no
C153 C156 H1563 110.75 . . no
H1561 C156 H1562 108.09 . . no
H1561 C156 H1563 109.00 . . no
H1562 C156 H1563 109.72 . . no
C153 C157 H1571 111.49 . . no
C153 C157 H1572 110.12 . . no
C153 C157 H1573 110.74 . . no
H1571 C157 H1572 107.94 . . no
H1571 C157 H1573 109.31 . . no
H1572 C157 H1573 107.10 . . no
C153 C158 H1581 109.87 . . no
C153 C158 H1582 110.08 . . no
C153 C158 H1583 110.33 . . no
H1581 C158 H1582 107.73 . . no
H1581 C158 H1583 109.45 . . no
H1582 C158 H1583 109.34 . . no
C251 C252 H2521 105.95 . . no
C251 C252 H2522 105.73 . . no
C253 C252 H2521 106.89 . . no
C253 C252 H2522 106.49 . . no
H2521 C252 H2522 108.35 . . no
C251 C254 H2541 109.39 . . no
C251 C254 H2542 109.98 . . no
C251 C254 H2543 109.35 . . no
H2541 C254 H2542 109.89 . . no
H2541 C254 H2543 108.85 . . no
H2542 C254 H2543 109.36 . . no
C251 C255 H2551 108.70 . . no
C251 C255 H2552 110.05 . . no
C251 C255 H2553 110.24 . . no
H2551 C255 H2552 108.61 . . no
H2551 C255 H2553 108.78 . . no
H2552 C255 H2553 110.41 . . no
C253 C256 H2561 111.54 . . no
C253 C256 H2562 111.07 . . no
C253 C256 H2563 110.78 . . no
H2561 C256 H2562 108.08 . . no
H2561 C256 H2563 107.89 . . no
H2562 C256 H2563 107.32 . . no
C253 C257 H2571 111.67 . . no
C253 C257 H2572 110.48 . . no
C253 C257 H2573 109.76 . . no
H2571 C257 H2572 109.35 . . no
H2571 C257 H2573 108.40 . . no
H2572 C257 H2573 107.06 . . no
C253 C258 H2581 110.77 . . no
C253 C258 H2582 111.39 . . no
C253 C258 H2583 109.84 . . no
H2581 C258 H2582 109.39 . . no
H2581 C258 H2583 107.17 . . no
H2582 C258 H2583 108.15 . . no

loop_
_geom_bond_atom_site_label_1
_geom_bond_atom_site_label_2
_geom_bond_distance
_geom_bond_site_symmetry_2
_geom_bond_publ_flag
S1 Al1 2.675(2) . yes
S1 C11 1.778(4) . yes
S1 C21 1.792(4) . yes
Al1 O11 1.761(3) . yes
Al1 O21 1.853(3) . yes
Al1 C1 1.867(5) . yes
Al1 O21 1.910(4) 2_565 yes
O11 C22 1.346(5) . yes
O21 C12 1.374(5) . yes
C11 C12 1.402(7) . no
C11 C16 1.391(6) . no
C12 C13 1.395(6) . no
C13 C14 1.399(7) . no
C14 C15 1.398(7) . no
C15 C16 1.405(5) . no
C15 C151 1.526(6) . no
C21 C22 1.386(6) . no
C21 C26 1.402(6) . no
C22 C23 1.409(5) . no
C23 C24 1.375(7) . no
C24 C25 1.408(6) . no
C25 C26 1.393(5) . no
C25 C251 1.541(6) . no
C1 H12 1.0007 . no
C1 H13 1.0055 . no
C1 H11 1.0022 . no
C13 H131 1.0092 . no
C14 H141 1.0053 . no
C16 H161 1.0203 . no
C23 H231 1.0029 . no
C24 H241 1.0179 . no
C26 H261 1.0047 . no
C151 C154 1.546(7) . no
C151 C155 1.534(6) . no
C151 C152 1.562(7) . no
C152 C153 1.534(7) . no
C153 C156 1.538(8) . no
C153 C157 1.555(7) . no
C153 C158 1.547(9) . no
C251 C255 1.529(7) . no
C251 C254 1.550(7) . no
C251 C252 1.564(7) . no
C252 C253 1.550(8) . no
C152 H1521 1.0147 . no
C152 H1522 1.0087 . no
C253 C257 1.537(8) . no
C253 C258 1.543(8) . no
C253 C256 1.538(8) . no
C154 H1541 0.9996 . no
C154 H1542 1.0190 . no
C154 H1543 0.9986 . no
C155 H1551 1.0080 . no
C155 H1552 0.9926 . no
C155 H1553 1.0082 . no
C156 H1561 1.0136 . no
C156 H1562 1.0043 . no
C156 H1563 0.9922 . no
C157 H1571 0.9952 . no
C157 H1572 1.0230 . no
C157 H1573 1.0058 . no
C158 H1581 1.0110 . no
C158 H1582 1.0118 . no
C158 H1583 0.9900 . no
C252 H2521 1.0011 . no
C252 H2522 1.0126 . no
C254 H2541 1.0005 . no
C254 H2542 0.9939 . no
C254 H2543 1.0076 . no
C255 H2551 1.0147 . no
C255 H2552 0.9951 . no
C255 H2553 0.9936 . no
C256 H2561 1.0051 . no
C256 H2562 1.0132 . no
C256 H2563 1.0143 . no
C257 H2571 0.9921 . no
C257 H2572 1.0090 . no
C257 H2573 1.0211 . no
C258 H2581 1.0065 . no
C258 H2582 0.9936 . no
C258 H2583 1.0223 . no

loop_
_geom_torsion_atom_site_label_1
_geom_torsion_atom_site_label_2
_geom_torsion_atom_site_label_3
_geom_torsion_atom_site_label_4
_geom_torsion
_geom_torsion_site_symmetry_1
_geom_torsion_site_symmetry_3
_geom_torsion_site_symmetry_4
_geom_torsion_publ_flag
Al1 S1 C11 C12 -7.4(3) . . . no
Al1 S1 C11 C16 169.3(3) . . . no
C21 S1 C11 C12 79.0(3) . . . no
C21 S1 C11 C16 -104.3(3) . . . no
Al1 S1 C21 C22 -22.3(3) . . . no
Al1 S1 C21 C26 162.4(3) . . . no
C11 S1 C21 C22 -113.1(3) . . . no
C11 S1 C21 C26 71.5(4) . . . no
C11 S1 Al1 O11 130.09(16) . . . no
C21 S1 Al1 O11 26.11(16) . . . no
C11 S1 Al1 O21 11.81(15) . . . no
C21 S1 Al1 O21 -92.17(15) . . . no
C11 S1 Al1 C1 -108.3(2) . . . no
C21 S1 Al1 C1 147.8(2) . . . no
C11 S1 Al1 O21 42.9(2) . . 2_565 no
C21 S1 Al1 O21 -61.0(2) . . 2_565 no
S1 Al1 O11 C22 -32.2(3) . . . no
O21 Al1 O11 C22 40.2(4) . . . no
C1 Al1 O11 C22 -126.8(4) . . . no
O21 Al1 O11 C22 119.2(3) 2_565 . . no
S1 Al1 O21 C12 -19.2(3) . . . no
S1 Al1 O21 Al1 165.39(13) . . 2_565 no
O11 Al1 O21 C12 -92.6(3) . . . no
O11 Al1 O21 Al1 92.0(2) . . 2_565 no
C1 Al1 O21 C12 74.7(4) . . . no
C1 Al1 O21 Al1 -100.8(3) . . 2_565 no
O21 Al1 O21 C12 175.4(3) 2_565 . . no
O21 Al1 O21 Al1 0.00(13) 2_565 . 2_565 no
S1 Al1 O21 Al1 -31.3(3) . 2_565 2_565 no
S1 Al1 O21 C12 144.2(3) . 2_565 2_565 no
O11 Al1 O21 Al1 -114.15(14) . 2_565 2_565 no
O11 Al1 O21 C12 61.3(3) . 2_565 2_565 no
O21 Al1 O21 Al1 0.00(13) . 2_565 2_565 no
O21 Al1 O21 C12 175.5(3) . 2_565 2_565 no
C1 Al1 O21 Al1 119.0(2) . 2_565 2_565 no
C1 Al1 O21 C12 -65.5(3) . 2_565 2_565 no
Al1 O11 C22 C23 -151.6(3) . . . no
Al1 O11 C22 C21 26.8(5) . . . no
Al1 O21 C12 C11 -165.5(3) 2_565 . . no
Al1 O21 C12 C13 15.1(5) 2_565 . . no
Al1 O21 C12 C11 20.2(5) . . . no
Al1 O21 C12 C13 -159.2(3) . . . no
C16 C11 C12 O21 -179.7(3) . . . no
C16 C11 C12 C13 -0.3(6) . . . no
S1 C11 C12 C13 176.4(3) . . . no
S1 C11 C12 O21 -3.0(5) . . . no
S1 C11 C16 C15 -176.9(3) . . . no
C12 C11 C16 C15 -0.3(6) . . . no
O21 C12 C13 C14 179.5(4) . . . no
C11 C12 C13 C14 0.1(6) . . . no
C12 C13 C14 C15 0.7(7) . . . no
C13 C14 C15 C16 -1.2(6) . . . no
C13 C14 C15 C151 178.7(4) . . . no
C16 C15 C151 C152 56.6(5) . . . no
C16 C15 C151 C154 -60.5(5) . . . no
C16 C15 C151 C155 -177.1(4) . . . no
C14 C15 C16 C11 1.0(6) . . . no
C151 C15 C16 C11 -179.0(4) . . . no
C14 C15 C151 C152 -123.4(4) . . . no
C14 C15 C151 C154 119.5(4) . . . no
C14 C15 C151 C155 2.9(6) . . . no
C26 C21 C22 C23 1.4(6) . . . no
S1 C21 C26 C25 176.3(3) . . . no
C22 C21 C26 C25 1.2(6) . . . no
C26 C21 C22 O11 -177.1(4) . . . no
S1 C21 C22 O11 7.6(5) . . . no
S1 C21 C22 C23 -174.0(3) . . . no
O11 C22 C23 C24 176.6(4) . . . no
C21 C22 C23 C24 -1.9(7) . . . no
C22 C23 C24 C25 -0.2(7) . . . no
C23 C24 C25 C251 -178.4(4) . . . no
C23 C24 C25 C26 2.7(7) . . . no
C24 C25 C251 C252 52.1(5) . . . no
C24 C25 C251 C254 -63.5(5) . . . no
C24 C25 C251 C255 178.6(4) . . . no
C251 C25 C26 C21 178.0(4) . . . no
C24 C25 C26 C21 -3.2(6) . . . no
C26 C25 C251 C252 -129.1(4) . . . no
C26 C25 C251 C254 115.3(5) . . . no
C26 C25 C251 C255 -2.6(6) . . . no
C255 C251 C252 C253 -58.0(7) . . . no
C152 C151 C154 H1542 -179.70 . . . no
C152 C151 C154 H1543 -60.50 . . . no
C152 C151 C154 H1541 61.13 . . . no
C25 C251 C252 C253 68.1(6) . . . no
C254 C251 C252 C253 -175.6(5) . . . no
C15 C151 C152 H1521 -169.71 . . . no
C15 C151 C152 H1522 -55.93 . . . no
C154 C151 C152 H1521 -51.76 . . . no
C154 C151 C152 H1522 62.02 . . . no
C155 C151 C152 H1521 63.92 . . . no
C155 C151 C152 H1522 177.70 . . . no
C15 C151 C154 H1541 -178.99 . . . no
C15 C151 C154 H1542 -59.82 . . . no
C15 C151 C154 H1543 59.38 . . . no
C15 C151 C155 H1552 59.77 . . . no
C15 C151 C155 H1553 -60.99 . . . no
C152 C151 C155 H1551 -53.63 . . . no
C155 C151 C154 H1541 -58.51 . . . no
C155 C151 C154 H1542 60.66 . . . no
C155 C151 C154 H1543 179.86 . . . no
C15 C151 C155 H1551 -179.54 . . . no
C154 C151 C155 H1553 -178.94 . . . no
C152 C151 C155 H1553 64.92 . . . no
C154 C151 C155 H1551 62.51 . . . no
C152 C151 C155 H1552 -174.33 . . . no
C154 C151 C155 H1552 -58.19 . . . no
C251 C252 C253 C257 80.5(6) . . . no
C251 C252 C253 C258 -163.8(5) . . . no
C251 C252 C253 C256 -45.8(7) . . . no
H1521 C152 C153 C156 -174.87 . . . no
H1521 C152 C153 C157 -50.20 . . . no
H1521 C152 C153 C158 66.61 . . . no
H1522 C152 C153 C156 70.42 . . . no
H1522 C152 C153 C157 -164.91 . . . no
H1522 C152 C153 C158 -48.10 . . . no
C152 C153 C156 H1561 179.68 . . . no
C152 C153 C156 H1562 -61.83 . . . no
C152 C153 C156 H1563 59.27 . . . no
C157 C153 C156 H1561 52.86 . . . no
C157 C153 C156 H1562 171.34 . . . no
C157 C153 C156 H1563 -67.56 . . . no
C158 C153 C156 H1561 -62.57 . . . no
C158 C153 C156 H1562 55.91 . . . no
C158 C153 C156 H1563 177.01 . . . no
C152 C153 C157 H1571 179.63 . . . no
C152 C153 C157 H1572 59.84 . . . no
C152 C153 C157 H1573 -58.42 . . . no
C156 C153 C157 H1571 -53.19 . . . no
C156 C153 C157 H1572 -172.98 . . . no
C156 C153 C157 H1573 68.75 . . . no
C158 C153 C157 H1571 62.96 . . . no
C158 C153 C157 H1572 -56.83 . . . no
C158 C153 C157 H1573 -175.10 . . . no
C152 C153 C158 H1581 -178.77 . . . no
C152 C153 C158 H1582 -60.29 . . . no
C152 C153 C158 H1583 60.47 . . . no
C156 C153 C158 H1581 59.00 . . . no
C156 C153 C158 H1582 177.48 . . . no
C156 C153 C158 H1583 -61.76 . . . no
C157 C153 C158 H1581 -57.87 . . . no
C157 C153 C158 H1582 60.61 . . . no
C157 C153 C158 H1583 -178.63 . . . no
